data_4514614
loop_
_publ_author_name
'Chen, Yuanjin'
'Li, Liangkui'
'He, Xiao'
'Li, Zhiping'

_publ_section_title
;
 Four-Component Reactions for the Synthesis of Perfluoroalkyl Isoxazoles
;
_journal_issue 10
_journal_name_full 'ACS Catalysis'
_journal_page_first 9098
_journal_paper_doi 10.1021/acscatal.9b03189
_journal_volume 9
_journal_year 2019
_chemical_formula_moiety 'C14 H14 Br F2 N O'
_chemical_formula_sum 'C14 H14 Br F2 N O'
_chemical_formula_weight 330.17
_space_group_crystal_system triclinic
_space_group_IT_number 2
_space_group_name_Hall '-P 1'
_space_group_name_H-M_alt 'P -1'
_symmetry_space_group_name_Hall '-P 1'
_symmetry_space_group_name_H-M 'P -1'
_atom_sites_solution_hydrogens geom
_audit_creation_date 2019-06-02
_audit_creation_method
;
Olex2 1.2
(compiled 2018.05.29 svn.r3508 for OlexSys, GUI svn.r5506)
;
_cell_angle_alpha 93.330(5)
_cell_angle_beta 100.541(5)
_cell_angle_gamma 92.151(6)
_cell_formula_units_Z 4
_cell_length_a 9.6165(14)
_cell_length_b 11.7307(19)
_cell_length_c 12.5720(18)
_cell_measurement_reflns_used 5295
_cell_measurement_temperature 170(2)
_cell_measurement_theta_max 26.918
_cell_measurement_theta_min 2.319
_cell_volume 1390.3(4)
_computing_cell_refinement 'SAINT V8.38A (?, 2016)'
_computing_data_reduction 'SAINT V8.38A (?, 2016)'
_computing_molecular_graphics 'Olex2 (Dolomanov et al., 2009)'
_computing_publication_material 'Olex2 (Dolomanov et al., 2009)'
_computing_structure_refinement 'ShelXL (Sheldrick, 2015)'
_diffrn_ambient_temperature 169.99
_diffrn_measured_fraction_theta_full 0.990
_diffrn_measured_fraction_theta_max 0.989
_diffrn_measurement_device_type 'Bruker APEX-II CCD'
_diffrn_measurement_method '\f and \w scans'
_diffrn_radiation_type MoK\a
_diffrn_radiation_wavelength 0.71073
_diffrn_reflns_av_R_equivalents 0.0960
_diffrn_reflns_av_unetI/netI 0.1169
_diffrn_reflns_Laue_measured_fraction_full 0.990
_diffrn_reflns_Laue_measured_fraction_max 0.989
_diffrn_reflns_limit_h_max 12
_diffrn_reflns_limit_h_min -10
_diffrn_reflns_limit_k_max 15
_diffrn_reflns_limit_k_min -15
_diffrn_reflns_limit_l_max 16
_diffrn_reflns_limit_l_min -16
_diffrn_reflns_number 18047
_diffrn_reflns_point_group_measured_fraction_full 0.990
_diffrn_reflns_point_group_measured_fraction_max 0.989
_diffrn_reflns_theta_full 25.242
_diffrn_reflns_theta_max 27.553
_diffrn_reflns_theta_min 2.319
_diffrn_standards_number 0
_exptl_absorpt_coefficient_mu 2.971
_exptl_absorpt_correction_T_max 0.7456
_exptl_absorpt_correction_T_min 0.4442
_exptl_absorpt_correction_type multi-scan
_exptl_absorpt_process_details
'SADABS-2016/2 (Bruker,2016/2) was used for absorption correction. wR2(int) was 0.1623 before and 0.0952 after correction. The Ratio of minimum to maximum transmission is 0.5958. The \l/2 correction factor is Not present.'
_exptl_crystal_colour 'clear light colourless'
_exptl_crystal_colour_lustre clear
_exptl_crystal_colour_modifier light
_exptl_crystal_colour_primary colourless
_exptl_crystal_density_diffrn 1.577
_exptl_crystal_description block
_exptl_crystal_F_000 664
_exptl_crystal_size_max 0.18
_exptl_crystal_size_mid 0.15
_exptl_crystal_size_min 0.12
_refine_diff_density_max 2.513
_refine_diff_density_min -1.030
_refine_diff_density_rms 0.162
_refine_ls_extinction_method none
_refine_ls_goodness_of_fit_ref 1.034
_refine_ls_hydrogen_treatment constr
_refine_ls_matrix_type full
_refine_ls_number_parameters 349
_refine_ls_number_reflns 6364
_refine_ls_number_restraints 92
_refine_ls_restrained_S_all 1.043
_refine_ls_R_factor_all 0.1684
_refine_ls_R_factor_gt 0.0978
_refine_ls_shift/su_max 0.006
_refine_ls_shift/su_mean 0.000
_refine_ls_structure_factor_coef Fsqd
_refine_ls_weighting_details 'w=1/[\s^2^(Fo^2^)+(0.1187P)^2^+10.2470P] where P=(Fo^2^+2Fc^2^)/3'
_refine_ls_weighting_scheme calc
_refine_ls_wR_factor_gt 0.2424
_refine_ls_wR_factor_ref 0.2857
_reflns_Friedel_coverage 0.000
_reflns_number_gt 3689
_reflns_number_total 6364
_reflns_threshold_expression 'I > 2\s(I)'
_cod_data_source_file cs9b03189_si_002.cif
_cod_data_source_block mo_cyj2019052801_0m_a
_cod_depositor_comments
;

2020-04-07
Z value and formula fixed to values more according to usual
chemical conventions.                 miguel
;
_cod_original_formula_sum 'C28 H28 Br2 F4 N2 O2'
_cod_original_formula_weight 660.34
_cod_original_formula_moiety '2(C14 H14 Br F2 N O)'
_cod_original_formula_units_Z 2
_cod_database_code 4514614
_shelx_shelxl_version_number 2014/7
_shelx_space_group_comment
;
The symmetry employed for this shelxl refinement is uniquely defined
by the following loop, which should always be used as a source of
symmetry information in preference to the above space-group names.
They are only intended as comments.
;
_shelx_estimated_absorpt_t_max 0.717
_shelx_estimated_absorpt_t_min 0.617
_olex2_refinement_description
;
1. Fixed Uiso
 At 1.2 times of:
  All C(H) groups
 At 1.5 times of:
  All C(H,H,H) groups
2. Restrained distances
 H3AC-H0AA
 2 with sigma of 0.01
 C2-C2AA
 1.42 with sigma of 0.02
 H1AB-H2AB
 1.9 with sigma of 0.01
 H2AB-H1AB
 2.05 with sigma of 0.01
 H3AB-H4AB
 2.05 with sigma of 0.01
 H3AA-H4AC
 2.05 with sigma of 0.01
 H1AA-H2AB
 2.05 with sigma of 0.01
 H3AC-H20
 2.05 with sigma of 0.01
3. Rigid bond restraints
 C18, C4AA, C0AA, C3AA, C2, C2AA, C1, C1AA
 with sigma for 1-2 distances of 0.01 and sigma for 1-3 distances of 0.01
4. Uiso/Uaniso restraints and constraints
C2AA \\sim C2 \\sim C1AA \\sim C1 \\sim C3AA \\sim C18 \\sim C4AA \\sim C0AA:
within 3.5A with sigma of 0.01 and sigma for terminal atoms of 0.02
5.a Aromatic/amide H refined with riding coordinates:
 C4(H4), C5(H5), C8(H8), C15(H15), C16(H16), C20(H20), C21(H21), C24(H24),
 C27(H27), C28(H28)
5.b Idealised Me refined as rotating group:
 C1(H1A,H1B,H1C), C0AA(H0AA,H0AB,H0AC), C4AA(H4AA,H4AB,H4AC), C1AA(H1AA,H1AB,
 H1AC), C2AA(H2AA,H2AB,H2AC), C3AA(H3AA,H3AB,H3AC)
;
_olex2_submission_special_instructions 'No special instructions were received'

loop_
_space_group_symop_operation_xyz
'x, y, z'
'-x, -y, -z'

loop_
_atom_site_label
_atom_site_type_symbol
_atom_site_fract_x
_atom_site_fract_y
_atom_site_fract_z
_atom_site_U_iso_or_equiv
_atom_site_adp_type
_atom_site_occupancy
_atom_site_site_symmetry_order
_atom_site_calc_flag
_atom_site_refinement_flags_posn
_atom_site_refinement_flags_adp
Br1 Br 1.43501(9) 0.33569(9) 1.02182(8) 0.0487(3) Uani 1 1 d . .
Br2 Br 1.06038(12) 0.17178(11) 1.43841(8) 0.0625(4) Uani 1 1 d . .
F1 F 1.2046(6) 0.3053(6) 1.1062(5) 0.0688(19) Uani 1 1 d . .
O2 O 1.0488(6) 0.5318(4) 0.8510(4) 0.0361(13) Uani 1 1 d . .
F3 F 1.2953(7) 0.4755(6) 1.1335(4) 0.0648(17) Uani 1 1 d . .
F4 F 1.2016(7) -0.0011(6) 1.3723(5) 0.075(2) Uani 1 1 d . .
O5 O 0.9035(6) -0.0433(4) 1.1047(4) 0.0331(13) Uani 1 1 d . .
F6 F 1.2490(6) 0.1578(7) 1.3094(5) 0.076(2) Uani 1 1 d . .
N1 N 1.1440(8) 0.5302(6) 0.9491(5) 0.0391(17) Uani 1 1 d . .
N2 N 1.0052(8) -0.0455(6) 1.1994(6) 0.0388(17) Uani 1 1 d . .
C2 C 0.6645(10) 0.3632(13) 0.3804(7) 0.074(3) Uani 1 1 d D U
C3 C 0.7544(9) 0.3786(10) 0.4929(7) 0.050(3) Uani 1 1 d . .
C4 C 0.7952(10) 0.4870(10) 0.5430(7) 0.054(3) Uani 1 1 d . .
H4 H 0.7669 0.5522 0.5046 0.065 Uiso 1 1 calc R .
C5 C 0.8742(10) 0.5028(8) 0.6450(7) 0.043(2) Uani 1 1 d . .
H5 H 0.8968 0.5780 0.6774 0.052 Uiso 1 1 calc R .
C6 C 0.9218(8) 0.4088(7) 0.7021(6) 0.0296(17) Uani 1 1 d . .
C7 C 1.0147(8) 0.4229(6) 0.8086(6) 0.0273(16) Uani 1 1 d . .
C8 C 1.0823(8) 0.3501(7) 0.8756(6) 0.0300(17) Uani 1 1 d . .
H8 H 1.0771 0.2689 0.8678 0.036 Uiso 1 1 calc R .
C9 C 1.1640(8) 0.4221(7) 0.9613(6) 0.0306(17) Uani 1 1 d . .
C10 C 1.2620(9) 0.3903(8) 1.0590(7) 0.042(2) Uani 1 1 d . .
C15 C 0.7981(9) 0.2855(9) 0.5523(7) 0.045(2) Uani 1 1 d . .
H15 H 0.7704 0.2102 0.5221 0.054 Uiso 1 1 calc R .
C16 C 0.8809(8) 0.3013(8) 0.6540(6) 0.0344(18) Uani 1 1 d . .
H16 H 0.9107 0.2362 0.6921 0.041 Uiso 1 1 calc R .
C18 C 0.4441(13) 0.1431(17) 0.7119(9) 0.097(4) Uani 1 1 d . U
C19 C 0.5598(11) 0.1254(16) 0.8089(8) 0.080(5) Uani 1 1 d . .
C20 C 0.6519(11) 0.2098(12) 0.8598(9) 0.062(3) Uani 1 1 d . .
H20 H 0.6444 0.2839 0.8332 0.075 Uiso 1 1 calc DR .
C21 C 0.7583(10) 0.1941(8) 0.9501(8) 0.044(2) Uani 1 1 d . .
H21 H 0.8195 0.2561 0.9847 0.053 Uiso 1 1 calc R .
C22 C 0.7709(8) 0.0836(7) 0.9874(6) 0.0288(16) Uani 1 1 d . .
C23 C 0.8782(8) 0.0659(6) 1.0821(6) 0.0256(15) Uani 1 1 d . .
C24 C 0.9619(8) 0.1370(7) 1.1584(6) 0.0302(17) Uani 1 1 d . .
H24 H 0.9683 0.2182 1.1629 0.036 Uiso 1 1 calc R .
C25 C 1.0375(8) 0.0623(6) 1.2299(6) 0.0283(16) Uani 1 1 d . .
C26 C 1.1428(9) 0.0905(8) 1.3289(7) 0.040(2) Uani 1 1 d . .
C27 C 0.5771(10) 0.0164(12) 0.8476(8) 0.061(3) Uani 1 1 d . .
H27 H 0.5163 -0.0456 0.8122 0.073 Uiso 1 1 calc R .
C28 C 0.6804(10) -0.0038(9) 0.9361(7) 0.047(2) Uani 1 1 d . .
H28 H 0.6884 -0.0786 0.9613 0.056 Uiso 1 1 calc R .
C1 C 0.5184(11) 0.3660(15) 0.3825(9) 0.086(3) Uani 1 1 d . U
H1A H 0.4935 0.3111 0.4327 0.129 Uiso 1 1 calc GR .
H1B H 0.4639 0.3458 0.3096 0.129 Uiso 1 1 calc GR .
H1C H 0.4963 0.4430 0.4067 0.129 Uiso 1 1 calc GR .
C0AA C 0.4802(13) 0.1228(16) 0.6124(9) 0.095(4) Uani 1 1 d . U
H0AA H 0.5705 0.1636 0.6109 0.143 Uiso 1 1 calc DGR .
H0AB H 0.4064 0.1496 0.5562 0.143 Uiso 1 1 calc GR .
H0AC H 0.4896 0.0406 0.5988 0.143 Uiso 1 1 calc GR .
C4AA C 0.3151(12) 0.1534(14) 0.7408(10) 0.105(4) Uani 1 1 d . U
H4AA H 0.2751 0.0775 0.7505 0.157 Uiso 1 1 calc GR .
H4AB H 0.2515 0.1895 0.6839 0.157 Uiso 1 1 calc DGR .
H4AC H 0.3259 0.2007 0.8090 0.157 Uiso 1 1 calc DGR .
C1AA C 0.6473(18) 0.2187(17) 0.3401(12) 0.114(4) Uani 1 1 d . U
H1AA H 0.7392 0.1918 0.3291 0.171 Uiso 1 1 calc DGR .
H1AB H 0.5785 0.2065 0.2721 0.171 Uiso 1 1 calc DGR .
H1AC H 0.6144 0.1760 0.3962 0.171 Uiso 1 1 calc GR .
C2AA C 0.7438(14) 0.3793(19) 0.3018(10) 0.115(4) Uani 1 1 d D U
H2AA H 0.7420 0.4594 0.2837 0.173 Uiso 1 1 calc GR .
H2AB H 0.7043 0.3300 0.2369 0.173 Uiso 1 1 calc DGR .
H2AC H 0.8417 0.3600 0.3287 0.173 Uiso 1 1 calc GR .
C3AA C 0.4513(15) 0.2936(14) 0.6945(12) 0.114(4) Uani 1 1 d . U
H3AA H 0.4346 0.3354 0.7604 0.171 Uiso 1 1 calc DGR .
H3AB H 0.3784 0.3108 0.6330 0.171 Uiso 1 1 calc DGR .
H3AC H 0.5448 0.3171 0.6805 0.171 Uiso 1 1 calc DGR .

loop_
_atom_site_aniso_label
_atom_site_aniso_U_11
_atom_site_aniso_U_22
_atom_site_aniso_U_33
_atom_site_aniso_U_23
_atom_site_aniso_U_13
_atom_site_aniso_U_12
Br1 0.0310(5) 0.0732(7) 0.0397(5) 0.0027(4) 0.0013(4) 0.0015(4)
Br2 0.0519(6) 0.0898(9) 0.0389(5) -0.0208(5) -0.0056(4) 0.0237(6)
F1 0.044(3) 0.099(5) 0.071(4) 0.062(4) 0.014(3) 0.003(3)
O2 0.051(4) 0.023(3) 0.030(3) 0.000(2) -0.003(3) 0.003(2)
F3 0.062(4) 0.094(5) 0.032(3) -0.015(3) -0.005(3) 0.012(3)
F4 0.070(4) 0.074(4) 0.068(4) -0.008(3) -0.023(3) 0.035(4)
O5 0.045(3) 0.023(3) 0.028(3) 0.004(2) -0.002(2) 0.000(2)
F6 0.037(3) 0.117(6) 0.066(4) -0.019(4) 0.005(3) -0.021(3)
N1 0.053(4) 0.035(4) 0.022(3) -0.001(3) -0.007(3) -0.015(3)
N2 0.044(4) 0.036(4) 0.035(4) 0.008(3) 0.001(3) 0.009(3)
C2 0.027(4) 0.165(9) 0.023(4) -0.020(5) -0.005(3) -0.010(6)
C3 0.018(4) 0.098(8) 0.031(4) -0.017(5) 0.009(3) -0.001(4)
C4 0.046(5) 0.083(7) 0.032(5) -0.006(5) 0.000(4) 0.036(5)
C5 0.048(5) 0.037(5) 0.038(5) -0.014(4) -0.005(4) 0.013(4)
C6 0.027(4) 0.031(4) 0.029(4) -0.008(3) 0.000(3) 0.009(3)
C7 0.030(4) 0.020(4) 0.030(4) -0.005(3) 0.003(3) -0.001(3)
C8 0.032(4) 0.023(4) 0.035(4) 0.001(3) 0.008(3) -0.002(3)
C9 0.030(4) 0.036(5) 0.026(4) 0.006(3) 0.004(3) -0.007(3)
C10 0.035(4) 0.057(6) 0.032(4) 0.015(4) -0.002(4) 0.005(4)
C15 0.036(5) 0.060(6) 0.036(5) -0.012(4) 0.009(4) -0.017(4)
C16 0.028(4) 0.047(5) 0.029(4) -0.004(4) 0.010(3) -0.004(4)
C18 0.045(5) 0.216(11) 0.039(5) 0.033(7) 0.016(4) 0.047(7)
C19 0.026(5) 0.194(16) 0.026(5) 0.026(7) 0.008(4) 0.036(7)
C20 0.045(6) 0.110(10) 0.048(6) 0.051(6) 0.030(5) 0.041(6)
C21 0.039(5) 0.050(6) 0.050(5) 0.021(4) 0.021(4) 0.011(4)
C22 0.027(4) 0.035(4) 0.026(4) 0.002(3) 0.008(3) 0.004(3)
C23 0.026(4) 0.026(4) 0.026(4) 0.002(3) 0.009(3) -0.002(3)
C24 0.033(4) 0.025(4) 0.032(4) 0.000(3) 0.007(3) -0.006(3)
C25 0.028(4) 0.024(4) 0.034(4) 0.001(3) 0.008(3) 0.006(3)
C26 0.030(4) 0.050(5) 0.040(5) -0.007(4) 0.006(4) 0.015(4)
C27 0.035(5) 0.109(10) 0.034(5) -0.012(6) -0.006(4) 0.013(6)
C28 0.046(5) 0.056(6) 0.032(5) -0.007(4) -0.005(4) -0.004(4)
C1 0.030(4) 0.180(10) 0.041(5) -0.008(6) -0.004(4) -0.005(6)
C0AA 0.048(6) 0.208(11) 0.032(5) 0.008(6) 0.009(4) 0.035(7)
C4AA 0.049(6) 0.228(12) 0.044(6) 0.009(7) 0.015(5) 0.051(7)
C1AA 0.088(8) 0.179(10) 0.062(7) -0.026(7) -0.012(6) 0.010(7)
C2AA 0.052(6) 0.238(11) 0.052(6) -0.006(8) 0.005(5) 0.001(8)
C3AA 0.076(7) 0.205(10) 0.060(7) 0.019(7) 0.001(6) 0.046(8)

loop_
_atom_type_symbol
_atom_type_description
_atom_type_scat_dispersion_real
_atom_type_scat_dispersion_imag
_atom_type_scat_source
C C 0.0033 0.0016 'International Tables Vol C Tables 4.2.6.8 and 6.1.1.4'
H H 0.0000 0.0000 'International Tables Vol C Tables 4.2.6.8 and 6.1.1.4'
Br Br -0.2901 2.4595 'International Tables Vol C Tables 4.2.6.8 and 6.1.1.4'
F F 0.0171 0.0103 'International Tables Vol C Tables 4.2.6.8 and 6.1.1.4'
N N 0.0061 0.0033 'International Tables Vol C Tables 4.2.6.8 and 6.1.1.4'
O O 0.0106 0.0060 'International Tables Vol C Tables 4.2.6.8 and 6.1.1.4'

loop_
_geom_angle_atom_site_label_1
_geom_angle_atom_site_label_2
_geom_angle_atom_site_label_3
_geom_angle
C7 O2 N1 109.6(6)
C23 O5 N2 109.9(6)
C9 N1 O2 104.5(6)
C25 N2 O5 104.5(6)
C3 C2 C1AA 108.7(11)
C1 C2 C3 112.1(8)
C1 C2 C1AA 91.2(11)
C2AA C2 C3 111.5(9)
C2AA C2 C1 133.8(11)
C2AA C2 C1AA 88.7(12)
C4 C3 C2 121.5(11)
C15 C3 C2 121.8(10)
C15 C3 C4 116.8(8)
C3 C4 H4 118.8
C5 C4 C3 122.4(10)
C5 C4 H4 118.8
C4 C5 H5 119.9
C4 C5 C6 120.2(9)
C6 C5 H5 119.9
C5 C6 C7 121.6(7)
C16 C6 C5 117.8(7)
C16 C6 C7 120.6(7)
O2 C7 C6 116.9(7)
C8 C7 O2 109.3(7)
C8 C7 C6 133.8(7)
C7 C8 H8 127.9
C7 C8 C9 104.1(7)
C9 C8 H8 127.9
N1 C9 C8 112.6(7)
N1 C9 C10 118.3(7)
C8 C9 C10 129.1(8)
F1 C10 Br1 106.6(6)
F1 C10 C9 111.1(7)
F3 C10 Br1 108.2(6)
F3 C10 F1 106.6(8)
F3 C10 C9 113.1(8)
C9 C10 Br1 111.0(6)
C3 C15 H15 119.6
C16 C15 C3 120.9(9)
C16 C15 H15 119.6
C6 C16 H16 119.1
C15 C16 C6 121.8(9)
C15 C16 H16 119.1
C19 C18 C3AA 105.5(13)
C0AA C18 C19 115.5(10)
C0AA C18 C3AA 89.8(12)
C4AA C18 C19 112.0(10)
C4AA C18 C0AA 130.9(12)
C4AA C18 C3AA 89.1(11)
C20 C19 C18 123.5(15)
C20 C19 C27 116.7(9)
C27 C19 C18 119.8(15)
C19 C20 H20 118.1
C19 C20 C21 123.7(11)
C21 C20 H20 118.1
C20 C21 H21 121.1
C22 C21 C20 117.8(10)
C22 C21 H21 121.1
C21 C22 C23 118.7(7)
C28 C22 C21 119.6(8)
C28 C22 C23 121.6(8)
O5 C23 C22 117.0(6)
O5 C23 C24 109.0(7)
C24 C23 C22 134.0(7)
C23 C24 H24 128.0
C23 C24 C25 104.0(7)
C25 C24 H24 128.0
N2 C25 C24 112.6(7)
N2 C25 C26 118.6(7)
C24 C25 C26 128.9(7)
F4 C26 Br2 107.7(6)
F4 C26 F6 106.3(8)
F4 C26 C25 113.1(8)
F6 C26 Br2 106.9(6)
F6 C26 C25 111.3(8)
C25 C26 Br2 111.3(5)
C19 C27 H27 119.1
C28 C27 C19 121.9(11)
C28 C27 H27 119.1
C22 C28 C27 120.2(10)
C22 C28 H28 119.9
C27 C28 H28 119.9
C2 C1 H1A 109.5
C2 C1 H1B 109.5
C2 C1 H1C 109.5
H1A C1 H1B 109.5
H1A C1 H1C 109.5
H1B C1 H1C 109.5
C18 C0AA H0AA 109.5
C18 C0AA H0AB 109.5
C18 C0AA H0AC 109.5
H0AA C0AA H0AB 109.5
H0AA C0AA H0AC 109.5
H0AB C0AA H0AC 109.5
C18 C4AA H4AA 109.5
C18 C4AA H4AB 109.5
C18 C4AA H4AC 109.5
H4AA C4AA H4AB 109.5
H4AA C4AA H4AC 109.5
H4AB C4AA H4AC 109.5
C2 C1AA H1AA 109.5
C2 C1AA H1AB 109.5
C2 C1AA H1AC 109.5
H1AA C1AA H1AB 109.5
H1AA C1AA H1AC 109.5
H1AB C1AA H1AC 109.5
C2 C2AA H2AA 109.5
C2 C2AA H2AB 109.5
C2 C2AA H2AC 109.5
H2AA C2AA H2AB 109.5
H2AA C2AA H2AC 109.5
H2AB C2AA H2AC 109.5
C18 C3AA H3AA 109.5
C18 C3AA H3AB 109.5
C18 C3AA H3AC 109.5
H3AA C3AA H3AB 109.5
H3AA C3AA H3AC 109.5
H3AB C3AA H3AC 109.5

loop_
_geom_bond_atom_site_label_1
_geom_bond_atom_site_label_2
_geom_bond_distance
Br1 C10 1.930(9)
Br2 C26 1.933(8)
F1 C10 1.342(11)
O2 N1 1.397(8)
O2 C7 1.360(9)
F3 C10 1.318(11)
F4 C26 1.331(11)
O5 N2 1.398(9)
O5 C23 1.350(9)
F6 C26 1.333(11)
N1 C9 1.303(11)
N2 C25 1.309(10)
C2 C3 1.514(12)
C2 C1 1.412(14)
C2 C1AA 1.73(2)
C2 C2AA 1.370(13)
C3 C4 1.395(15)
C3 C15 1.393(15)
C4 H4 0.9500
C4 C5 1.365(12)
C5 H5 0.9500
C5 C6 1.396(12)
C6 C7 1.464(10)
C6 C16 1.378(11)
C7 C8 1.337(11)
C8 H8 0.9500
C8 C9 1.424(11)
C9 C10 1.480(11)
C15 H15 0.9500
C15 C16 1.376(12)
C16 H16 0.9500
C18 C19 1.523(15)
C18 C0AA 1.368(15)
C18 C4AA 1.363(15)
C18 C3AA 1.79(2)
C19 C20 1.35(2)
C19 C27 1.40(2)
C20 H20 0.9500
C20 C21 1.408(14)
C21 H21 0.9500
C21 C22 1.406(12)
C22 C23 1.456(11)
C22 C28 1.370(12)
C23 C24 1.356(11)
C24 H24 0.9500
C24 C25 1.415(11)
C25 C26 1.467(12)
C27 H27 0.9500
C27 C28 1.388(13)
C28 H28 0.9500
C1 H1A 0.9800
C1 H1B 0.9800
C1 H1C 0.9800
C0AA H0AA 0.9800
C0AA H0AB 0.9800
C0AA H0AC 0.9800
C4AA H4AA 0.9800
C4AA H4AB 0.9800
C4AA H4AC 0.9800
C1AA H1AA 0.9800
C1AA H1AB 0.9800
C1AA H1AC 0.9800
C2AA H2AA 0.9800
C2AA H2AB 0.9800
C2AA H2AC 0.9800
C3AA H3AA 0.9800
C3AA H3AB 0.9800
C3AA H3AC 0.9800

loop_
_geom_torsion_atom_site_label_1
_geom_torsion_atom_site_label_2
_geom_torsion_atom_site_label_3
_geom_torsion_atom_site_label_4
_geom_torsion
O2 N1 C9 C8 -1.4(9)
O2 N1 C9 C10 179.6(7)
O2 C7 C8 C9 -1.5(9)
O5 N2 C25 C24 -0.5(9)
O5 N2 C25 C26 179.7(7)
O5 C23 C24 C25 -1.1(8)
N1 O2 C7 C6 -176.6(7)
N1 O2 C7 C8 0.8(9)
N1 C9 C10 Br1 -108.5(8)
N1 C9 C10 F1 133.0(9)
N1 C9 C10 F3 13.3(11)
N2 O5 C23 C22 -178.1(6)
N2 O5 C23 C24 0.9(8)
N2 C25 C26 Br2 -116.7(7)
N2 C25 C26 F4 4.7(11)
N2 C25 C26 F6 124.2(8)
C2 C3 C4 C5 178.9(9)
C2 C3 C15 C16 179.3(8)
C3 C4 C5 C6 2.4(15)
C3 C15 C16 C6 1.2(13)
C4 C3 C15 C16 -1.8(13)
C4 C5 C6 C7 175.8(9)
C4 C5 C6 C16 -2.9(13)
C5 C6 C7 O2 2.1(12)
C5 C6 C7 C8 -174.5(9)
C5 C6 C16 C15 1.2(12)
C6 C7 C8 C9 175.2(9)
C7 O2 N1 C9 0.4(9)
C7 C6 C16 C15 -177.5(8)
C7 C8 C9 N1 1.9(9)
C7 C8 C9 C10 -179.3(8)
C8 C9 C10 Br1 72.7(10)
C8 C9 C10 F1 -45.7(12)
C8 C9 C10 F3 -165.5(8)
C15 C3 C4 C5 0.0(14)
C16 C6 C7 O2 -179.3(7)
C16 C6 C7 C8 4.2(14)
C18 C19 C20 C21 179.5(9)
C18 C19 C27 C28 -179.6(9)
C19 C20 C21 C22 1.5(14)
C19 C27 C28 C22 -1.2(15)
C20 C19 C27 C28 2.1(15)
C20 C21 C22 C23 -178.7(7)
C20 C21 C22 C28 -0.4(12)
C21 C22 C23 O5 -169.2(7)
C21 C22 C23 C24 12.2(13)
C21 C22 C28 C27 0.3(13)
C22 C23 C24 C25 177.6(8)
C23 O5 N2 C25 -0.2(8)
C23 C22 C28 C27 178.5(8)
C23 C24 C25 N2 1.1(9)
C23 C24 C25 C26 -179.2(8)
C24 C25 C26 Br2 63.6(10)
C24 C25 C26 F4 -175.0(8)
C24 C25 C26 F6 -55.5(11)
C27 C19 C20 C21 -2.3(15)
C28 C22 C23 O5 12.6(11)
C28 C22 C23 C24 -166.0(9)
C1 C2 C3 C4 -85.7(15)
C1 C2 C3 C15 93.2(14)
C0AA C18 C19 C20 92.1(19)
C0AA C18 C19 C27 -86.0(18)
C4AA C18 C19 C20 -100.6(16)
C4AA C18 C19 C27 81.3(17)
C1AA C2 C3 C4 175.0(9)
C1AA C2 C3 C15 -6.2(12)
C2AA C2 C3 C4 78.8(16)
C2AA C2 C3 C15 -102.4(16)
C3AA C18 C19 C20 -5.2(13)
C3AA C18 C19 C27 176.6(9)
